data_4318663
loop_
_publ_author_name
'Subodh Kanti Dutta'
'Satyabrata Samanta'
'Dipesh Ghosh'
'Ray J. Butcher'
'Muktimoy Chaudhury'

_publ_section_title
;
 Oxovanadium(V) and Cobalt(III) Complexes of Dithiocarbazate-Based Schiff
 Base Ligands: Formation of a Thiadiazole Ring by Vanadium-Induced
 Cyclization of the Coordinated Ligand
;
_journal_name_full 'Inorganic Chemistry'
_journal_page_first 5555
_journal_page_last 5560
_journal_paper_doi 10.1021/ic0200895
_journal_volume 41
_journal_year 2002
_chemical_formula_sum 'C18 H15 N4 O3 S4 V'
_chemical_formula_weight 514.52
_chemical_name_systematic
;
   ?
;
_space_group_IT_number 2
_symmetry_cell_setting triclinic
_symmetry_space_group_name_Hall '-P 1'
_symmetry_space_group_name_H-M 'P -1'
_atom_sites_solution_hydrogens geom
_atom_sites_solution_primary direct
_atom_sites_solution_secondary difmap
_audit_creation_method SHELXL-97
_cell_angle_alpha 100.988(8)
_cell_angle_beta 100.195(7)
_cell_angle_gamma 78.774(8)
_cell_formula_units_Z 2
_cell_length_a 9.1830(9)
_cell_length_b 9.4165(12)
_cell_length_c 12.7005(15)
_cell_measurement_reflns_used 43
_cell_measurement_temperature 293(2)
_cell_measurement_theta_max 13.28
_cell_measurement_theta_min 4.75
_cell_volume 1046.3(2)
_computing_cell_refinement 'Siemens XSCANS'
_computing_data_collection 'Siemens XSCANS'
_computing_data_reduction 'Siemens SHELXTL'
_computing_molecular_graphics 'Siemens SHELXTL'
_computing_publication_material 'Siemens SHELXTL'
_computing_structure_refinement 'SHELXL-97 (Sheldrick, 1997)'
_computing_structure_solution 'SHELXS-97 (Sheldrick, 1990)'
_diffrn_ambient_temperature 293(2)
_diffrn_measured_fraction_theta_full 0.996
_diffrn_measured_fraction_theta_max 0.996
_diffrn_measurement_method '\w scans'
_diffrn_radiation_monochromator graphite
_diffrn_radiation_source 'fine-focus sealed tube'
_diffrn_radiation_type MoK\a
_diffrn_radiation_wavelength 0.71073
_diffrn_reflns_av_R_equivalents 0.0148
_diffrn_reflns_av_sigmaI/netI 0.0327
_diffrn_reflns_limit_h_max 11
_diffrn_reflns_limit_h_min 0
_diffrn_reflns_limit_k_max 12
_diffrn_reflns_limit_k_min -11
_diffrn_reflns_limit_l_max 16
_diffrn_reflns_limit_l_min -16
_diffrn_reflns_number 5092
_diffrn_reflns_theta_full 27.50
_diffrn_reflns_theta_max 27.50
_diffrn_reflns_theta_min 2.29
_diffrn_standards_interval_count 97
_diffrn_standards_number 3
_exptl_absorpt_coefficient_mu 0.902
_exptl_absorpt_correction_T_max 0.8707
_exptl_absorpt_correction_T_min 0.5746
_exptl_absorpt_correction_type SHELXA
_exptl_crystal_colour dark_brown
_exptl_crystal_density_diffrn 1.633
_exptl_crystal_density_method 'not measured'
_exptl_crystal_description plate
_exptl_crystal_F_000 524
_exptl_crystal_size_max 0.14
_exptl_crystal_size_mid 0.49
_exptl_crystal_size_min 0.38
_refine_diff_density_max 0.309
_refine_diff_density_min -0.327
_refine_diff_density_rms 0.056
_refine_ls_extinction_method none
_refine_ls_goodness_of_fit_ref 1.043
_refine_ls_hydrogen_treatment mixed
_refine_ls_matrix_type full
_refine_ls_number_parameters 288
_refine_ls_number_reflns 4794
_refine_ls_number_restraints 0
_refine_ls_restrained_S_all 1.043
_refine_ls_R_factor_all 0.0449
_refine_ls_R_factor_gt 0.0351
_refine_ls_shift/su_max 0.016
_refine_ls_shift/su_mean 0.001
_refine_ls_structure_factor_coef Fsqd
_refine_ls_weighting_details 'calc w=1/[\s^2^(Fo^2^)+(0.0412P)^2^+0.3857P] where P=(Fo^2^+2Fc^2^)/3'
_refine_ls_weighting_scheme calc
_refine_ls_wR_factor_gt 0.0894
_refine_ls_wR_factor_ref 0.0952
_reflns_number_gt 4007
_reflns_number_total 4794
_reflns_threshold_expression >2sigma(I)
_cod_data_source_file ic0200895_2.cif
_cod_data_source_block mc2
_cod_depositor_comments
;
The following automatic conversions were performed:

'_symmetry_cell_setting' value 'Triclinic' changed to 'triclinic'
according to the built-in table from CIF Core dictionary named
'cif_core.dic' version 2.4.1 from 2010-06-29.

Automatic conversion script
Id: cif_fix_values 1646 2011-03-28 12:23:43Z adriana 
;
_cod_database_code 4318663

loop_
_symmetry_equiv_pos_as_xyz
'x, y, z'
'-x, -y, -z'

loop_
_atom_site_label
_atom_site_type_symbol
_atom_site_fract_x
_atom_site_fract_y
_atom_site_fract_z
_atom_site_U_iso_or_equiv
_atom_site_adp_type
_atom_site_occupancy
_atom_site_symmetry_multiplicity
_atom_site_calc_flag
_atom_site_refinement_flags
_atom_site_disorder_assembly
_atom_site_disorder_group
V V 0.34152(4) 0.70130(4) 0.81127(3) 0.03443(10) Uani 1 1 d . . .
S1A S 0.19776(7) 0.52547(7) 0.70354(5) 0.04764(15) Uani 1 1 d . . .
S2A S 0.21329(9) 0.38366(8) 0.47866(6) 0.05942(18) Uani 1 1 d . . .
S1B S -0.16133(6) 0.97808(6) 0.81348(5) 0.04403(14) Uani 1 1 d . . .
S2B S -0.15237(7) 1.14210(7) 0.63333(5) 0.04681(15) Uani 1 1 d . . .
O O 0.49935(18) 0.5936(2) 0.81847(15) 0.0530(4) Uani 1 1 d . . .
O1A O 0.4038(2) 0.88412(19) 0.85662(12) 0.0503(4) Uani 1 1 d . . .
O1B O 0.27211(16) 0.67092(16) 0.92967(11) 0.0386(3) Uani 1 1 d . . .
N1A N 0.34749(19) 0.73686(19) 0.65281(13) 0.0354(4) Uani 1 1 d . . .
N2A N 0.3198(2) 0.6284(2) 0.56158(14) 0.0419(4) Uani 1 1 d . . .
N1B N 0.1070(2) 0.85351(19) 0.79610(14) 0.0383(4) Uani 1 1 d . . .
N2B N 0.0702(2) 0.94435(19) 0.71860(14) 0.0400(4) Uani 1 1 d . . .
C1A C 0.4322(2) 0.9898(2) 0.81249(17) 0.0388(4) Uani 1 1 d . . .
C2A C 0.4699(3) 1.1178(3) 0.8793(2) 0.0461(5) Uani 1 1 d . . .
H2AA H 0.4762 1.1270 0.9541 0.057(8) Uiso 1 1 calc R . .
C3A C 0.4975(3) 1.2299(3) 0.8344(2) 0.0510(6) Uani 1 1 d . . .
H3AA H 0.5205 1.3153 0.8793 0.067(9) Uiso 1 1 calc R . .
C4A C 0.4916(3) 1.2176(3) 0.7235(2) 0.0521(6) Uani 1 1 d . . .
H4AA H 0.5111 1.2941 0.6943 0.069(9) Uiso 1 1 calc R . .
C5A C 0.4571(3) 1.0929(3) 0.6570(2) 0.0495(5) Uani 1 1 d . . .
H5AA H 0.4539 1.0848 0.5826 0.050(7) Uiso 1 1 calc R . .
C6A C 0.4260(2) 0.9756(2) 0.69999(18) 0.0392(4) Uani 1 1 d . . .
C7A C 0.3887(2) 0.8481(2) 0.62765(17) 0.0403(5) Uani 1 1 d . . .
H7AA H 0.3946 0.8447 0.5548 0.061(8) Uiso 1 1 calc R . .
C8A C 0.2543(2) 0.5292(2) 0.58109(17) 0.0397(4) Uani 1 1 d . . .
C9A C 0.2677(4) 0.4311(3) 0.3628(2) 0.0616(7) Uani 1 1 d . . .
H9AA H 0.2659 0.3497 0.3045 0.094(11) Uiso 1 1 calc R . .
H9AB H 0.3672 0.4545 0.3811 0.084(11) Uiso 1 1 calc R . .
H9AC H 0.1990 0.5147 0.3409 0.112(14) Uiso 1 1 calc R . .
C1B C 0.1487(2) 0.6876(2) 0.97632(16) 0.0349(4) Uani 1 1 d . . .
C2B C 0.1588(3) 0.6140(2) 1.06373(17) 0.0415(5) Uani 1 1 d . . .
H2BA H 0.2481 0.5548 1.0861 0.050(7) Uiso 1 1 calc R . .
C3B C 0.0368(3) 0.6287(3) 1.11697(19) 0.0477(5) Uani 1 1 d . . .
H3BA H 0.0442 0.5787 1.1747 0.052(7) Uiso 1 1 calc R . .
C4B C -0.0964(3) 0.7174(3) 1.0851(2) 0.0543(6) Uani 1 1 d . . .
H4BA H -0.1779 0.7276 1.1218 0.078(10) Uiso 1 1 calc R . .
C5B C -0.1082(3) 0.7909(3) 0.9988(2) 0.0507(6) Uani 1 1 d . . .
H5BA H -0.1981 0.8506 0.9781 0.057(8) Uiso 1 1 calc R . .
C6B C 0.0124(2) 0.7772(2) 0.94177(16) 0.0376(4) Uani 1 1 d . . .
C7B C 0.0001(2) 0.8586(2) 0.85323(16) 0.0351(4) Uani 1 1 d . . .
C8B C -0.0663(2) 1.0154(2) 0.71833(17) 0.0388(4) Uani 1 1 d . . .
C9B C 0.0092(3) 1.1792(3) 0.5874(2) 0.0548(6) Uani 1 1 d . . .
H9BA H -0.0232 1.2415 0.5331 0.091(11) Uiso 1 1 calc R . .
H9BB H 0.0661 1.0886 0.5572 0.101(13) Uiso 1 1 calc R . .
H9BC H 0.0706 1.2273 0.6475 0.082(10) Uiso 1 1 calc R . .

loop_
_atom_site_aniso_label
_atom_site_aniso_U_11
_atom_site_aniso_U_22
_atom_site_aniso_U_33
_atom_site_aniso_U_23
_atom_site_aniso_U_13
_atom_site_aniso_U_12
V 0.03221(18) 0.03853(19) 0.03359(18) 0.01210(14) 0.00329(13) -0.00357(13)
S1A 0.0525(3) 0.0487(3) 0.0455(3) 0.0030(2) 0.0149(3) -0.0150(3)
S2A 0.0764(5) 0.0558(4) 0.0487(3) -0.0035(3) 0.0129(3) -0.0258(3)
S1B 0.0370(3) 0.0468(3) 0.0484(3) 0.0166(2) 0.0105(2) 0.0053(2)
S2B 0.0430(3) 0.0494(3) 0.0474(3) 0.0211(2) 0.0042(2) 0.0048(2)
O 0.0354(8) 0.0676(11) 0.0577(10) 0.0273(8) 0.0071(7) 0.0047(7)
O1A 0.0676(11) 0.0574(10) 0.0319(8) 0.0134(7) -0.0011(7) -0.0264(8)
O1B 0.0380(8) 0.0439(8) 0.0350(7) 0.0136(6) 0.0039(6) -0.0040(6)
N1A 0.0337(8) 0.0402(9) 0.0312(8) 0.0074(7) 0.0034(7) -0.0030(7)
N2A 0.0449(10) 0.0460(10) 0.0345(9) 0.0050(7) 0.0055(7) -0.0085(8)
N1B 0.0380(9) 0.0402(9) 0.0356(9) 0.0131(7) 0.0060(7) 0.0041(7)
N2B 0.0402(9) 0.0413(9) 0.0387(9) 0.0153(8) 0.0084(7) 0.0041(7)
C1A 0.0327(10) 0.0440(11) 0.0400(11) 0.0108(9) 0.0006(8) -0.0071(8)
C2A 0.0426(12) 0.0488(13) 0.0456(13) 0.0065(10) 0.0009(10) -0.0104(10)
C3A 0.0421(12) 0.0427(12) 0.0675(16) 0.0103(11) 0.0048(11) -0.0068(10)
C4A 0.0490(14) 0.0434(12) 0.0684(16) 0.0168(11) 0.0141(12) -0.0058(10)
C5A 0.0550(14) 0.0485(13) 0.0506(13) 0.0181(10) 0.0148(11) -0.0060(11)
C6A 0.0333(10) 0.0422(11) 0.0445(11) 0.0146(9) 0.0067(8) -0.0041(8)
C7A 0.0383(11) 0.0490(12) 0.0341(10) 0.0116(9) 0.0069(8) -0.0025(9)
C8A 0.0394(11) 0.0413(11) 0.0365(10) 0.0042(8) 0.0055(8) -0.0043(9)
C9A 0.077(2) 0.0625(16) 0.0422(13) 0.0045(12) 0.0134(13) -0.0027(14)
C1B 0.0384(10) 0.0362(10) 0.0301(9) 0.0054(8) 0.0037(8) -0.0069(8)
C2B 0.0462(12) 0.0443(11) 0.0352(10) 0.0116(9) 0.0008(9) -0.0099(9)
C3B 0.0578(14) 0.0536(13) 0.0371(11) 0.0153(10) 0.0092(10) -0.0122(11)
C4B 0.0546(14) 0.0659(16) 0.0484(13) 0.0134(12) 0.0225(11) -0.0069(12)
C5B 0.0461(13) 0.0553(14) 0.0521(14) 0.0159(11) 0.0165(11) 0.0039(11)
C6B 0.0402(11) 0.0378(10) 0.0341(10) 0.0055(8) 0.0077(8) -0.0033(8)
C7B 0.0360(10) 0.0324(9) 0.0348(10) 0.0059(8) 0.0043(8) -0.0013(8)
C8B 0.0392(11) 0.0390(10) 0.0367(10) 0.0099(8) 0.0039(8) -0.0007(8)
C9B 0.0561(15) 0.0557(15) 0.0566(15) 0.0208(12) 0.0109(12) -0.0052(12)

loop_
_atom_type_symbol
_atom_type_description
_atom_type_scat_dispersion_real
_atom_type_scat_dispersion_imag
_atom_type_scat_source
C C 0.0033 0.0016 'International Tables Vol C Tables 4.2.6.8 and 6.1.1.4'
H H 0.0000 0.0000 'International Tables Vol C Tables 4.2.6.8 and 6.1.1.4'
N N 0.0061 0.0033 'International Tables Vol C Tables 4.2.6.8 and 6.1.1.4'
O O 0.0106 0.0060 'International Tables Vol C Tables 4.2.6.8 and 6.1.1.4'
S S 0.1246 0.1234 'International Tables Vol C Tables 4.2.6.8 and 6.1.1.4'
V V 0.3005 0.5294 'International Tables Vol C Tables 4.2.6.8 and 6.1.1.4'

loop_
_geom_angle_atom_site_label_1
_geom_angle_atom_site_label_2
_geom_angle_atom_site_label_3
_geom_angle
_geom_angle_site_symmetry_1
_geom_angle_site_symmetry_3
_geom_angle_publ_flag
O V O1B 100.51(8) . . ?
O V O1A 100.90(9) . . ?
O1B V O1A 103.30(7) . . ?
O V N1A 94.07(8) . . ?
O1B V N1A 161.24(7) . . ?
O1A V N1A 85.28(7) . . ?
O V N1B 178.13(9) . . ?
O1B V N1B 79.95(6) . . ?
O1A V N1B 80.72(7) . . ?
N1A V N1B 85.11(6) . . ?
O V S1A 96.47(7) . . ?
O1B V S1A 88.24(5) . . ?
O1A V S1A 156.89(6) . . ?
N1A V S1A 78.36(5) . . ?
N1B V S1A 81.72(5) . . ?
C8A S1A V 96.79(8) . . ?
C8A S2A C9A 102.73(12) . . ?
C8B S1B C7B 87.24(10) . . ?
C8B S2B C9B 100.48(11) . . ?
C1A O1A V 138.24(14) . . ?
C1B O1B V 143.73(13) . . ?
C7A N1A N2A 112.25(17) . . ?
C7A N1A V 126.16(15) . . ?
N2A N1A V 121.28(13) . . ?
C8A N2A N1A 113.17(18) . . ?
C7B N1B N2B 114.33(17) . . ?
C7B N1B V 125.85(13) . . ?
N2B N1B V 119.77(13) . . ?
C8B N2B N1B 111.39(17) . . ?
O1A C1A C2A 119.4(2) . . ?
O1A C1A C6A 121.0(2) . . ?
C2A C1A C6A 119.6(2) . . ?
C3A C2A C1A 120.1(2) . . ?
C2A C3A C4A 121.0(2) . . ?
C5A C4A C3A 119.9(2) . . ?
C4A C5A C6A 120.9(2) . . ?
C1A C6A C5A 118.6(2) . . ?
C1A C6A C7A 122.36(19) . . ?
C5A C6A C7A 119.1(2) . . ?
N1A C7A C6A 126.7(2) . . ?
N2A C8A S1A 125.54(17) . . ?
N2A C8A S2A 119.96(17) . . ?
S1A C8A S2A 114.50(13) . . ?
O1B C1B C2B 117.30(19) . . ?
O1B C1B C6B 122.81(18) . . ?
C2B C1B C6B 119.87(19) . . ?
C3B C2B C1B 120.4(2) . . ?
C2B C3B C4B 120.4(2) . . ?
C5B C4B C3B 120.0(2) . . ?
C4B C5B C6B 121.3(2) . . ?
C5B C6B C1B 118.1(2) . . ?
C5B C6B C7B 120.8(2) . . ?
C1B C6B C7B 121.05(19) . . ?
N1B C7B C6B 125.04(18) . . ?
N1B C7B S1B 112.38(15) . . ?
C6B C7B S1B 122.57(16) . . ?
N2B C8B S1B 114.66(15) . . ?
N2B C8B S2B 124.92(17) . . ?
S1B C8B S2B 120.41(12) . . ?

loop_
_geom_bond_atom_site_label_1
_geom_bond_atom_site_label_2
_geom_bond_distance
_geom_bond_site_symmetry_2
_geom_bond_publ_flag
V O 1.5977(16) . ?
V O1B 1.8231(14) . ?
V O1A 1.8739(17) . ?
V N1A 2.1139(17) . ?
V N1B 2.3420(17) . ?
V S1A 2.3883(7) . ?
S1A C8A 1.733(2) . ?
S2A C8A 1.749(2) . ?
S2A C9A 1.792(3) . ?
S1B C8B 1.732(2) . ?
S1B C7B 1.738(2) . ?
S2B C8B 1.742(2) . ?
S2B C9B 1.802(3) . ?
O1A C1A 1.318(3) . ?
O1B C1B 1.339(2) . ?
N1A C7A 1.291(3) . ?
N1A N2A 1.413(2) . ?
N2A C8A 1.287(3) . ?
N1B C7B 1.309(3) . ?
N1B N2B 1.380(2) . ?
N2B C8B 1.300(3) . ?
C1A C2A 1.400(3) . ?
C1A C6A 1.401(3) . ?
C2A C3A 1.374(3) . ?
C3A C4A 1.383(4) . ?
C4A C5A 1.366(4) . ?
C5A C6A 1.416(3) . ?
C6A C7A 1.425(3) . ?
C1B C2B 1.397(3) . ?
C1B C6B 1.417(3) . ?
C2B C3B 1.379(3) . ?
C3B C4B 1.383(4) . ?
C4B C5B 1.382(3) . ?
C5B C6B 1.400(3) . ?
C6B C7B 1.454(3) . ?

loop_
_geom_torsion_atom_site_label_1
_geom_torsion_atom_site_label_2
_geom_torsion_atom_site_label_3
_geom_torsion_atom_site_label_4
_geom_torsion
_geom_torsion_site_symmetry_1
_geom_torsion_site_symmetry_2
_geom_torsion_site_symmetry_3
_geom_torsion_site_symmetry_4
_geom_torsion_publ_flag
O V S1A C8A -77.14(10) . . . . ?
O1B V S1A C8A -177.52(9) . . . . ?
O1A V S1A C8A 61.52(17) . . . . ?
N1A V S1A C8A 15.70(9) . . . . ?
N1B V S1A C8A 102.38(9) . . . . ?
O V O1A C1A 95.9(2) . . . . ?
O1B V O1A C1A -160.4(2) . . . . ?
N1A V O1A C1A 2.7(2) . . . . ?
N1B V O1A C1A -83.1(2) . . . . ?
S1A V O1A C1A -42.1(3) . . . . ?
O V O1B C1B -162.5(2) . . . . ?
O1A V O1B C1B 93.6(2) . . . . ?
N1A V O1B C1B -22.1(4) . . . . ?
N1B V O1B C1B 15.7(2) . . . . ?
S1A V O1B C1B -66.2(2) . . . . ?
O V N1A C7A -98.29(19) . . . . ?
O1B V N1A C7A 120.6(2) . . . . ?
O1A V N1A C7A 2.34(18) . . . . ?
N1B V N1A C7A 83.40(18) . . . . ?
S1A V N1A C7A 165.93(18) . . . . ?
O V N1A N2A 74.88(16) . . . . ?
O1B V N1A N2A -66.2(3) . . . . ?
O1A V N1A N2A 175.50(15) . . . . ?
N1B V N1A N2A -103.43(15) . . . . ?
S1A V N1A N2A -20.90(14) . . . . ?
C7A N1A N2A C8A -168.65(19) . . . . ?
V N1A N2A C8A 17.3(2) . . . . ?
O V N1B C7B 95(2) . . . . ?
O1B V N1B C7B -9.72(17) . . . . ?
O1A V N1B C7B -115.12(18) . . . . ?
N1A V N1B C7B 158.88(18) . . . . ?
S1A V N1B C7B 79.95(17) . . . . ?
O V N1B N2B -83(2) . . . . ?
O1B V N1B N2B 172.85(16) . . . . ?
O1A V N1B N2B 67.44(15) . . . . ?
N1A V N1B N2B -18.55(15) . . . . ?
S1A V N1B N2B -97.48(15) . . . . ?
C7B N1B N2B C8B -0.8(3) . . . . ?
V N1B N2B C8B 176.92(14) . . . . ?
V O1A C1A C2A 176.26(18) . . . . ?
V O1A C1A C6A -4.1(4) . . . . ?
O1A C1A C2A C3A -179.0(2) . . . . ?
C6A C1A C2A C3A 1.4(3) . . . . ?
C1A C2A C3A C4A -1.3(4) . . . . ?
C2A C3A C4A C5A 0.4(4) . . . . ?
C3A C4A C5A C6A 0.4(4) . . . . ?
O1A C1A C6A C5A 179.8(2) . . . . ?
C2A C1A C6A C5A -0.6(3) . . . . ?
O1A C1A C6A C7A 0.2(3) . . . . ?
C2A C1A C6A C7A 179.9(2) . . . . ?
C4A C5A C6A C1A -0.3(3) . . . . ?
C4A C5A C6A C7A 179.2(2) . . . . ?
N2A N1A C7A C6A -179.6(2) . . . . ?
V N1A C7A C6A -5.9(3) . . . . ?
C1A C6A C7A N1A 4.7(3) . . . . ?
C5A C6A C7A N1A -174.8(2) . . . . ?
N1A N2A C8A S1A 1.8(3) . . . . ?
N1A N2A C8A S2A -178.96(14) . . . . ?
V S1A C8A N2A -15.4(2) . . . . ?
V S1A C8A S2A 165.29(11) . . . . ?
C9A S2A C8A N2A -5.0(2) . . . . ?
C9A S2A C8A S1A 174.30(14) . . . . ?
V O1B C1B C2B 167.41(17) . . . . ?
V O1B C1B C6B -13.6(4) . . . . ?
O1B C1B C2B C3B 178.7(2) . . . . ?
C6B C1B C2B C3B -0.3(3) . . . . ?
C1B C2B C3B C4B -0.6(4) . . . . ?
C2B C3B C4B C5B 0.6(4) . . . . ?
C3B C4B C5B C6B 0.3(4) . . . . ?
C4B C5B C6B C1B -1.1(4) . . . . ?
C4B C5B C6B C7B -178.0(2) . . . . ?
O1B C1B C6B C5B -177.8(2) . . . . ?
C2B C1B C6B C5B 1.2(3) . . . . ?
O1B C1B C6B C7B -0.9(3) . . . . ?
C2B C1B C6B C7B 178.06(19) . . . . ?
N2B N1B C7B C6B -178.01(19) . . . . ?
V N1B C7B C6B 4.4(3) . . . . ?
N2B N1B C7B S1B 0.9(2) . . . . ?
V N1B C7B S1B -176.67(9) . . . . ?
C5B C6B C7B N1B 179.5(2) . . . . ?
C1B C6B C7B N1B 2.7(3) . . . . ?
C5B C6B C7B S1B 0.7(3) . . . . ?
C1B C6B C7B S1B -176.11(16) . . . . ?
C8B S1B C7B N1B -0.56(17) . . . . ?
C8B S1B C7B C6B 178.36(19) . . . . ?
N1B N2B C8B S1B 0.3(2) . . . . ?
N1B N2B C8B S2B 179.10(16) . . . . ?
C7B S1B C8B N2B 0.11(18) . . . . ?
C7B S1B C8B S2B -178.71(15) . . . . ?
C9B S2B C8B N2B -16.4(2) . . . . ?
C9B S2B C8B S1B 162.33(15) . . . . ?
